data_2237040
loop_
_publ_author_name
'Rivera, Augusto'
'Cardenas, Lorena'
'R\'ios-Motta, Jaime'
'Eigner, V\'aclav'
'Du\<sek, Michal'

_publ_section_title
;
 1,3-Dibenzyl-2-(2-chlorophenyl)-4-methylimidazolidine
;
_journal_coeditor_code SU2527
_journal_issue 12
_journal_name_full 'Acta Crystallographica Section E'
_journal_page_first o3427
_journal_page_last o3428
_journal_paper_doi 10.1107/S1600536812047575
_journal_volume 68
_journal_year 2012
_chemical_formula_iupac 'C24 H25 Cl1 N2'
_chemical_formula_moiety 'C24 H25 Cl1 N2'
_chemical_formula_sum 'C24 H25 Cl N2'
_chemical_formula_weight 376.9
_chemical_name_systematic
;
1,3-Dibenzyl-2-(2-chlorophenyl)-4-methylimidazolidine
;
_space_group_IT_number 14
_symmetry_cell_setting monoclinic
_symmetry_space_group_name_Hall '-P 2ybc'
_symmetry_space_group_name_H-M 'P 1 21/c 1'
_cell_angle_alpha 90
_cell_angle_beta 96.8591(15)
_cell_angle_gamma 90
_cell_formula_units_Z 4
_cell_length_a 7.18580(10)
_cell_length_b 9.8577(2)
_cell_length_c 29.3310(5)
_cell_measurement_reflns_used 20478
_cell_measurement_temperature 119.9(6)
_cell_measurement_theta_max 66.99
_cell_measurement_theta_min 3.03
_cell_volume 2062.80(6)
_computing_cell_refinement
;
CrysAlis PRO (Agilent, 2010)
;
_computing_data_collection
;
CrysAlis PRO (Agilent, 2010)
;
_computing_data_reduction
;
CrysAlis PRO (Agilent, 2010)
;
_computing_molecular_graphics 'DIAMOND (Brandenburg & Putz, 2005)'
_computing_publication_material '<i>JANA2006</i> (Pet\<r\'i\<cek <i>et al.</i>, 2006)'
_computing_structure_refinement '<i>JANA2006</i> (Pet\<r\'i\<cek <i>et al.</i>, 2006)'
_computing_structure_solution
;
<i>SUPERFLIP</i> (Palatinus & Chapuis, 2007)
;
_diffrn_ambient_temperature 119.9
_diffrn_detector_area_resol_mean 10.3784
_diffrn_measured_fraction_theta_full 0.99
_diffrn_measured_fraction_theta_max 0.99
_diffrn_measurement_device 'four-cycle diffractometer'
_diffrn_measurement_device_type 'Agilent Xcalibur (Atlas, Gemini ultra)'
_diffrn_measurement_method '\w scans'
_diffrn_radiation_monochromator mirror
_diffrn_radiation_source 'Enhance Ultra (Cu) X-ray Source'
_diffrn_radiation_type 'Cu K\a'
_diffrn_radiation_wavelength 1.5418
_diffrn_reflns_av_R_equivalents 0.0285
_diffrn_reflns_av_sigmaI/netI 0.0075
_diffrn_reflns_limit_h_max 8
_diffrn_reflns_limit_h_min -8
_diffrn_reflns_limit_k_max 11
_diffrn_reflns_limit_k_min -11
_diffrn_reflns_limit_l_max 34
_diffrn_reflns_limit_l_min -34
_diffrn_reflns_number 39415
_diffrn_reflns_theta_full 67.13
_diffrn_reflns_theta_max 67.13
_diffrn_reflns_theta_min 3.03
_exptl_absorpt_coefficient_mu 1.699
_exptl_absorpt_correction_T_max 0.751
_exptl_absorpt_correction_T_min 0.62
_exptl_absorpt_correction_type analytical
_exptl_absorpt_process_details
;
(CrysAlis PRO; Agilent, 2010)
;
_exptl_crystal_density_diffrn 1.2133
_exptl_crystal_F_000 800
_exptl_crystal_size_max 0.436
_exptl_crystal_size_mid 0.324
_exptl_crystal_size_min 0.207
_refine_diff_density_max 0.24
_refine_diff_density_min -0.35
_refine_ls_extinction_method none
_refine_ls_goodness_of_fit_ref 2.91
_refine_ls_hydrogen_treatment constr
_refine_ls_number_constraints 153
_refine_ls_number_parameters 260
_refine_ls_number_reflns 3665
_refine_ls_number_restraints 4
_refine_ls_R_factor_all 0.0452
_refine_ls_R_factor_gt 0.0434
_refine_ls_shift/su_max 0.0470
_refine_ls_shift/su_mean 0.0055
_refine_ls_structure_factor_coef Fsqd
_refine_ls_weighting_details w=1/(\s^2^(I)+0.0016I^2^)
_refine_ls_weighting_scheme sigma
_refine_ls_wR_factor_gt 0.1433
_refine_ls_wR_factor_ref 0.1443
_reflns_number_gt 3464
_reflns_number_total 3665
_reflns_threshold_expression I>3\s(I)
_cod_data_source_file su2527.cif
_cod_data_source_block I
_cod_original_sg_symbol_Hall '-P 2ycb'
_cod_original_sg_symbol_H-M 'P 21/c'
_cod_original_formula_sum 'C24 H25 Cl1 N2'
_cod_database_code 2237040
_cod_database_fobs_code 2237040

loop_
_symmetry_equiv_pos_site_id
_symmetry_equiv_pos_as_xyz
1 x,y,z
2 -x,y+1/2,-z+1/2
3 -x,-y,-z
4 x,-y+1/2,z+1/2

loop_
_atom_site_type_symbol
_atom_site_label
_atom_site_fract_x
_atom_site_fract_y
_atom_site_fract_z
_atom_site_U_iso_or_equiv
_atom_site_adp_type
_atom_site_calc_flag
_atom_site_occupancy
_atom_site_symmetry_multiplicity
Cl Cl24 -0.02857(6) -0.36115(5) 0.065592(15) 0.04745(17) Uani d 1 4
N N8 0.1847(2) -0.10600(13) 0.17251(5) 0.0361(4) Uani d 1 4
N N10 0.3151(2) -0.02081(12) 0.11112(5) 0.0344(4) Uani d 1 4
C C16 0.7452(3) 0.2032(2) 0.05130(6) 0.0477(6) Uani d 1 4
C C20 0.5614(3) -0.41315(17) 0.13435(6) 0.0424(6) Uani d 1 4
C C2 0.1697(3) -0.20165(19) 0.31553(7) 0.0497(6) Uani d 1 4
C C19 0.4692(2) -0.29057(17) 0.13876(6) 0.0391(5) Uani d 1 4
C C15 0.6776(3) 0.30121(19) 0.01963(6) 0.0452(6) Uani d 1 4
C C17 0.6261(3) 0.10445(18) 0.06521(6) 0.0448(6) Uani d 1 4
C C21 0.4719(3) -0.51645(17) 0.10812(6) 0.0427(6) Uani d 1 4
C C1 0.1636(3) -0.21435(18) 0.26802(6) 0.0432(6) Uani d 1 4
C C3 0.0314(3) -0.13050(19) 0.33373(7) 0.0553(7) Uani d 1 4
C C23 0.2014(2) -0.37547(16) 0.09207(6) 0.0349(5) Uani d 1 4
C C22 0.2929(3) -0.49840(16) 0.08697(6) 0.0399(5) Uani d 1 4
C C18 0.2879(2) -0.26912(15) 0.11737(5) 0.0324(5) Uani d 1 4
C C11 0.3064(3) -0.00554(16) 0.06139(6) 0.0390(5) Uani d 1 4
C C6 0.0205(3) -0.15668(17) 0.23914(6) 0.0406(6) Uani d 1 4
C C12 0.4379(3) 0.10288(16) 0.04778(5) 0.0362(5) Uani d 1 4
C C9 0.1973(2) -0.13226(15) 0.12385(6) 0.0340(5) Uani d 1 4
C C14 0.4925(3) 0.29944(18) 0.00181(6) 0.0446(6) Uani d 1 4
C C13 0.3724(3) 0.20095(16) 0.01582(6) 0.0398(5) Uani d 1 4
C C7 0.0183(2) -0.1681(2) 0.18783(6) 0.0434(6) Uani d 1 4
C C25 0.2377(4) 0.0968(2) 0.13284(8) 0.0382(6) Uani d 0.834(4) 4
C C26' 0.2578(14) 0.0937(8) 0.1408(4) 0.0382(6) Uani d 0.166(4) 4
C C4 -0.1125(3) -0.0734(2) 0.30561(8) 0.0593(8) Uani d 1 4
C C5 -0.1196(3) -0.0859(2) 0.25804(7) 0.0510(7) Uani d 1 4
C C27 0.3731(3) 0.0772(2) 0.21620(8) 0.0475(7) Uani d 0.834(4) 4
C C26 0.2097(3) 0.04486(18) 0.18044(7) 0.0349(7) Uani d 0.834(4) 4
C C27' 0.4362(15) 0.1242(11) 0.1719(4) 0.047(4) Uani d 0.166(4) 4
C C25' 0.1081(17) 0.0315(6) 0.1670(4) 0.0349(7) Uani d 0.166(4) 4
H H1c16 0.875012 0.203631 0.063679 0.0573 Uiso d 1 4
H H1c20 0.686283 -0.426164 0.149381 0.0509 Uiso d 1 4
H H1c2 0.269944 -0.242418 0.335449 0.0596 Uiso d 1 4
H H1c19 0.531872 -0.21934 0.156898 0.047 Uiso d 1 4
H H1c15 0.760026 0.369776 0.01026 0.0543 Uiso d 1 4
H H1c17 0.674392 0.036817 0.087035 0.0538 Uiso d 1 4
H H1c21 0.535525 -0.600857 0.104771 0.0513 Uiso d 1 4
H H1c1 0.260406 -0.263872 0.255352 0.0518 Uiso d 1 4
H H1c3 0.036117 -0.120936 0.366424 0.0664 Uiso d 1 4
H H1c22 0.231051 -0.569829 0.068775 0.0479 Uiso d 1 4
H H1c11 0.180416 0.015881 0.048777 0.0468 Uiso d 1 4
H H2c11 0.336042 -0.090551 0.04801 0.0468 Uiso d 1 4
H H1c9 0.077614 -0.135976 0.105426 0.0408 Uiso d 1 4
H H1c14 0.445321 0.366312 -0.020417 0.0535 Uiso d 1 4
H H1c13 0.242801 0.200852 0.003238 0.0478 Uiso d 1 4
H H1c7 0.01236 -0.26198 0.179091 0.0521 Uiso d 1 4
H H2c7 -0.092009 -0.124555 0.172859 0.0521 Uiso d 1 4
H H1c4 -0.209051 -0.024474 0.318574 0.0711 Uiso d 1 4
H H1c5 -0.221036 -0.045807 0.238336 0.0612 Uiso d 1 4
H H1c25 0.328399 0.168788 0.135627 0.0458 Uiso d 0.834(4) 4
H H2c25 0.118473 0.120137 0.116385 0.0458 Uiso d 0.834(4) 4
H H1c27 0.487331 0.046259 0.205703 0.057 Uiso d 0.834(4) 4
H H2c27 0.379789 0.173462 0.221124 0.057 Uiso d 0.834(4) 4
H H3c27 0.356064 0.032474 0.244474 0.057 Uiso d 0.834(4) 4
H H1c26 0.105513 0.086723 0.192608 0.0419 Uiso d 0.834(4) 4
H H1c26' 0.209453 0.174743 0.125584 0.0458 Uiso d 0.166(4) 4
H H1c25' 0.111895 0.073924 0.196512 0.0419 Uiso d 0.166(4) 4
H H2c25' -0.009138 0.028882 0.147483 0.0419 Uiso d 0.166(4) 4
H H1c27' 0.497636 0.040672 0.181514 0.0568 Uiso d 0.166(4) 4
H H2c27' 0.517824 0.178023 0.155616 0.0568 Uiso d 0.166(4) 4
H H3c27' 0.406452 0.173148 0.198402 0.0568 Uiso d 0.166(4) 4

loop_
_atom_site_aniso_label
_atom_site_aniso_U_11
_atom_site_aniso_U_22
_atom_site_aniso_U_33
_atom_site_aniso_U_12
_atom_site_aniso_U_13
_atom_site_aniso_U_23
_atom_site_aniso_type_symbol
Cl24 0.0489(3) 0.0456(3) 0.0467(3) 0.00039(17) 0.0010(2) -0.00135(17) Cl
N8 0.0483(8) 0.0258(7) 0.0366(7) 0.0073(5) 0.0153(6) 0.0017(5) N
N10 0.0490(8) 0.0239(6) 0.0314(7) 0.0070(5) 0.0101(6) 0.0025(5) N
C16 0.0496(10) 0.0535(11) 0.0411(10) 0.0026(8) 0.0098(8) -0.0068(8) C
C20 0.0465(10) 0.0350(9) 0.0471(10) 0.0140(7) 0.0113(8) 0.0070(7) C
C2 0.0659(12) 0.0420(10) 0.0414(10) -0.0193(9) 0.0072(9) 0.0011(8) C
C19 0.0453(9) 0.0294(8) 0.0434(9) 0.0075(7) 0.0082(8) 0.0015(7) C
C15 0.0613(11) 0.0405(9) 0.0372(9) -0.0035(8) 0.0201(8) -0.0063(7) C
C17 0.0572(11) 0.0400(9) 0.0379(9) 0.0119(8) 0.0081(8) 0.0038(7) C
C21 0.0600(11) 0.0303(8) 0.0416(9) 0.0145(7) 0.0213(9) 0.0054(7) C
C1 0.0512(10) 0.0357(9) 0.0437(10) -0.0076(7) 0.0101(8) -0.0007(7) C
C3 0.0879(16) 0.0390(10) 0.0423(11) -0.0265(10) 0.0210(11) -0.0051(8) C
C23 0.0434(9) 0.0314(8) 0.0315(8) 0.0037(6) 0.0114(7) 0.0047(6) C
C22 0.0612(11) 0.0268(8) 0.0346(9) 0.0023(7) 0.0178(8) 0.0006(6) C
C18 0.0436(9) 0.0244(7) 0.0310(7) 0.0061(6) 0.0119(7) 0.0032(6) C
C11 0.0563(10) 0.0289(8) 0.0328(8) 0.0049(7) 0.0090(8) 0.0008(6) C
C6 0.0492(10) 0.0338(9) 0.0416(10) -0.0023(7) 0.0175(8) 0.0007(7) C
C12 0.0541(10) 0.0270(8) 0.0290(8) 0.0070(7) 0.0111(7) -0.0011(6) C
C9 0.0408(9) 0.0265(8) 0.0351(9) 0.0083(6) 0.0069(7) 0.0022(6) C
C14 0.0663(12) 0.0326(9) 0.0368(9) 0.0053(8) 0.0142(8) 0.0040(7) C
C13 0.0532(10) 0.0331(8) 0.0342(8) 0.0067(7) 0.0093(8) 0.0025(7) C
C7 0.0403(9) 0.0503(10) 0.0409(10) 0.0051(7) 0.0099(8) 0.0029(8) C
C25 0.0524(11) 0.0271(8) 0.0357(11) 0.0063(7) 0.0082(9) -0.0031(8) C
C26' 0.0524(11) 0.0271(8) 0.0357(11) 0.0063(7) 0.0082(9) -0.0031(8) C
C4 0.0835(15) 0.0404(10) 0.0624(13) -0.0097(10) 0.0439(12) -0.0095(9) C
C5 0.0574(12) 0.0454(10) 0.0544(11) 0.0045(8) 0.0241(10) 0.0034(9) C
C27 0.0632(14) 0.0351(11) 0.0427(12) -0.0055(10) 0.0004(10) 0.0021(9) C
C26 0.0446(14) 0.0231(8) 0.0384(11) 0.0061(8) 0.0109(10) -0.0018(7) C
C27' 0.044(6) 0.042(6) 0.056(7) -0.006(4) 0.007(5) -0.018(5) C
C25' 0.0446(14) 0.0231(8) 0.0384(11) 0.0061(8) 0.0109(10) -0.0018(7) C

loop_
_atom_type_symbol
_atom_type_scat_dispersion_real
_atom_type_scat_dispersion_imag
_atom_type_scat_source
C 0.0181 0.0091 'International Tables Vol C tables 4.2.6.8 and 6.1.1.1'
H 0.0000 0.0000 'International Tables Vol C tables 4.2.6.8 and 6.1.1.1'
Cl 0.3639 0.7018 'International Tables Vol C tables 4.2.6.8 and 6.1.1.1'
N 0.0311 0.0180 'International Tables Vol C tables 4.2.6.8 and 6.1.1.1'

loop_
_geom_angle_atom_site_label_1
_geom_angle_atom_site_label_2
_geom_angle_atom_site_label_3
_geom_angle
C9 N8 C7 111.94(13)
C9 N8 C26 107.69(13)
C9 N8 C25' 97.0(5)
C7 N8 C26 116.80(15)
C7 N8 C25' 96.4(5)
C11 N10 C9 112.07(12)
C11 N10 C25 112.33(14)
C11 N10 C26' 121.1(4)
C9 N10 C25 102.85(15)
C9 N10 C26' 102.0(4)
C15 C16 C17 120.43(18)
C15 C16 H1c16 119.79
C17 C16 H1c16 119.78
C19 C20 C21 119.66(16)
C19 C20 H1c20 120.17
C21 C20 H1c20 120.17
C1 C2 C3 119.75(18)
C1 C2 H1c2 120.13
C3 C2 H1c2 120.13
C20 C19 C18 121.33(15)
C20 C19 H1c19 119.33
C18 C19 H1c19 119.33
C16 C15 C14 119.51(18)
C16 C15 H1c15 120.24
C14 C15 H1c15 120.25
C16 C17 C12 120.46(16)
C16 C17 H1c17 119.77
C12 C17 H1c17 119.77
C20 C21 C22 120.22(16)
C20 C21 H1c21 119.89
C22 C21 H1c21 119.89
C2 C1 C6 120.67(18)
C2 C1 H1c1 119.66
C6 C1 H1c1 119.66
C2 C3 C4 120.4(2)
C2 C3 H1c3 119.8
C4 C3 H1c3 119.8
C22 C23 C18 121.77(15)
C21 C22 C23 119.53(15)
C21 C22 H1c22 120.23
C23 C22 H1c22 120.24
C19 C18 C23 117.47(14)
C19 C18 C9 118.05(13)
C23 C18 C9 124.48(14)
N10 C11 C12 112.54(13)
N10 C11 H1c11 109.47
N10 C11 H2c11 109.47
C12 C11 H1c11 109.47
C12 C11 H2c11 109.47
H1c11 C11 H2c11 106.21
C1 C6 C7 120.16(17)
C1 C6 C5 119.00(18)
C7 C6 C5 120.83(16)
C17 C12 C11 121.54(15)
C17 C12 C13 118.53(16)
C11 C12 C13 119.89(15)
N8 C9 N10 102.77(12)
N8 C9 C18 110.86(12)
N8 C9 H1c9 113.6
N10 C9 C18 111.41(14)
N10 C9 H1c9 113.07
C18 C9 H1c9 105.31
C15 C14 C13 120.25(16)
C15 C14 H1c14 119.88
C13 C14 H1c14 119.88
C12 C13 C14 120.82(17)
C12 C13 H1c13 119.59
C14 C13 H1c13 119.59
N8 C7 C6 111.35(14)
N8 C7 H1c7 109.47
N8 C7 H2c7 109.47
C6 C7 H1c7 109.47
C6 C7 H2c7 109.47
H1c7 C7 H2c7 107.53
N10 C25 C26 103.37(16)
N10 C25 H1c25 109.47
N10 C25 H2c25 109.47
C26 C25 H1c25 109.47
C26 C25 H2c25 109.47
H1c25 C25 H2c25 114.95
N10 C26' C27' 103.1(7)
N10 C26' C25' 104.3(6)
N10 C26' H1c26' 117.48
C27' C26' C25' 112.0(9)
C27' C26' H1c26' 110.43
C25' C26' H1c26' 109.35
C3 C4 C5 120.1(2)
C3 C4 H1c4 119.92
C5 C4 H1c4 119.93
C6 C5 C4 120.03(19)
C6 C5 H1c5 119.98
C4 C5 H1c5 119.98
C26 C27 H1c27 109.47
C26 C27 H2c27 109.47
C26 C27 H3c27 109.47
H1c27 C27 H2c27 109.47
H1c27 C27 H3c27 109.47
H2c27 C27 H3c27 109.47
N8 C26 C25 102.47(15)
N8 C26 C27 112.46(16)
N8 C26 H1c26 113.36
C25 C26 C27 112.82(19)
C25 C26 H1c26 113
C27 C26 H1c26 103.12
C26' C27' H1c27' 109.47
C26' C27' H2c27' 109.47
C26' C27' H3c27' 109.47
H1c27' C27' H2c27' 109.47
H1c27' C27' H3c27' 109.47
H2c27' C27' H3c27' 109.47
N8 C25' C26' 98.6(8)
N8 C25' H1c25' 109.47
N8 C25' H2c25' 109.47
C26' C25' H1c25' 109.47
C26' C25' H2c25' 109.47
H1c25' C25' H2c25' 118.51

loop_
_geom_bond_atom_site_label_1
_geom_bond_atom_site_label_2
_geom_bond_distance
N8 C9 1.464(2)
N8 C7 1.461(2)
N8 C26 1.513(2)
N8 C25' 1.464(7)
N10 C11 1.460(2)
N10 C9 1.462(2)
N10 C25 1.464(3)
N10 C26' 1.512(10)
C16 C15 1.387(3)
C16 C17 1.389(3)
C16 H1c16 0.96
C20 C19 1.391(2)
C20 C21 1.387(2)
C20 H1c20 0.96
C2 C1 1.395(3)
C2 C3 1.375(3)
C2 H1c2 0.96
C19 C18 1.393(2)
C19 H1c19 0.96
C15 C14 1.370(3)
C15 H1c15 0.96
C17 C12 1.388(3)
C17 H1c17 0.96
C21 C22 1.371(3)
C21 H1c21 0.96
C1 C6 1.375(2)
C1 H1c1 0.96
C3 C4 1.365(3)
C3 H1c3 0.96
C23 C22 1.395(2)
C23 C18 1.388(2)
C22 H1c22 0.96
C18 C9 1.520(2)
C11 C12 1.511(2)
C11 H1c11 0.96
C11 H2c11 0.96
C6 C7 1.507(3)
C6 C5 1.393(3)
C12 C13 1.389(2)
C9 H1c9 0.96
C14 C13 1.393(3)
C14 H1c14 0.96
C13 H1c13 0.96
C7 H1c7 0.96
C7 H2c7 0.96
C25 C26 1.523(3)
C25 H1c25 0.96
C25 H2c25 0.96
C26' C27' 1.512(14)
C26' C25' 1.523(16)
C26' H1c26' 0.96
C4 C5 1.395(3)
C4 H1c4 0.96
C5 H1c5 0.96
C27 C26 1.512(3)
C27 H1c27 0.96
C27 H2c27 0.96
C27 H3c27 0.96
C26 H1c26 0.96
C27' H1c27' 0.96
C27' H2c27' 0.96
C27' H3c27' 0.96
C25' H1c25' 0.96
C25' H2c25' 0.96

loop_
_geom_hbond_atom_site_label_D
_geom_hbond_atom_site_label_H
_geom_hbond_atom_site_label_A
_geom_hbond_site_symmetry_A
_geom_hbond_distance_DH
_geom_hbond_distance_HA
_geom_hbond_distance_DA
_geom_hbond_angle_DHA
_geom_hbond_publ_flag
C9 H1C9 Cl24 . 0.96 2.58 3.1596(16) 119 y
C21 H1c21 Cg2 1_545 0.96 2.87 3.6324(19) 137 y
C11 H2c11 Cg2 3_655 0.96 2.82 3.6192(19) 142 y
C4 H1c4 Cg3 2_555 0.96 2.79 3.695(2) 157 y
C26 H1c26 Cg1 2_555 0.96 2.91 3.688(2) 139 y
